data_7207866
loop_
_publ_author_name
'Liu, Xing'
'Hu, Feilong'
'Zhou, Jian'
'An, Litao'
'Liang, Dawen'
'Lin, Jianwu'

_publ_section_title
;
 Solvothermal synthesis, crystal structures and properties of three new
 thiogermanates: the only example of the thiogermanate anion
 [Ge2S6]4&#x2212; as a bridging ligand to a lanthanide complex ion
;
_journal_issue 10
_journal_name_full CrystEngComm
_journal_page_first 3464
_journal_paper_doi 10.1039/c2ce25082a
_journal_volume 14
_journal_year 2012
_chemical_formula_moiety '2(C6 H20 N4), Ge2 S6'
_chemical_formula_sum 'C12 H40 Ge2 N8 S6'
_chemical_formula_weight 634.16
_chemical_name_systematic
;
?
;
_space_group_IT_number 15
_symmetry_cell_setting monoclinic
_symmetry_space_group_name_Hall '-C 2yc'
_symmetry_space_group_name_H-M 'C 1 2/c 1'
_atom_sites_solution_hydrogens geom
_atom_sites_solution_primary direct
_atom_sites_solution_secondary difmap
_audit_creation_method SHELXL-97
_cell_angle_alpha 90.00
_cell_angle_beta 122.616(4)
_cell_angle_gamma 90.00
_cell_formula_units_Z 4
_cell_length_a 25.264(9)
_cell_length_b 7.313(3)
_cell_length_c 16.584(6)
_cell_measurement_temperature 296(2)
_cell_measurement_theta_max 25.10
_cell_measurement_theta_min 1.91
_cell_volume 2580.8(17)
_computing_structure_refinement 'SHELXL-97 (Sheldrick, 1997)'
_computing_structure_solution 'SHELXS-97 (Sheldrick, 1990)'
_diffrn_ambient_temperature 296(2)
_diffrn_detector_area_resol_mean 7.31
_diffrn_measured_fraction_theta_full 0.985
_diffrn_measured_fraction_theta_max 0.985
_diffrn_measurement_device_type 'Rigaku Mercury'
_diffrn_measurement_method \w
_diffrn_radiation_monochromator graphite
_diffrn_radiation_source 'fine-focus sealed tube'
_diffrn_radiation_type MoK\a
_diffrn_radiation_wavelength 0.71073
_diffrn_reflns_av_R_equivalents 0.0303
_diffrn_reflns_av_sigmaI/netI 0.0896
_diffrn_reflns_limit_h_max 25
_diffrn_reflns_limit_h_min -30
_diffrn_reflns_limit_k_max 8
_diffrn_reflns_limit_k_min -8
_diffrn_reflns_limit_l_max 19
_diffrn_reflns_limit_l_min -19
_diffrn_reflns_number 6151
_diffrn_reflns_theta_full 25.10
_diffrn_reflns_theta_max 25.10
_diffrn_reflns_theta_min 1.91
_exptl_absorpt_coefficient_mu 2.832
_exptl_absorpt_correction_T_max 0.3255
_exptl_absorpt_correction_T_min 0.2201
_exptl_absorpt_correction_type multi-scan
_exptl_absorpt_process_details 'Jacobson, R. (1998) Private communication'
_exptl_crystal_colour COLORLESS
_exptl_crystal_density_diffrn 1.632
_exptl_crystal_density_method 'not measured'
_exptl_crystal_description BLOCK
_exptl_crystal_F_000 1312
_exptl_crystal_size_max 0.12
_exptl_crystal_size_mid 0.11
_exptl_crystal_size_min 0.08
_refine_diff_density_max 0.553
_refine_diff_density_min -0.767
_refine_diff_density_rms 0.148
_refine_ls_extinction_method none
_refine_ls_goodness_of_fit_ref 1.036
_refine_ls_hydrogen_treatment mixed
_refine_ls_matrix_type full
_refine_ls_number_parameters 159
_refine_ls_number_reflns 2261
_refine_ls_number_restraints 3
_refine_ls_restrained_S_all 1.035
_refine_ls_R_factor_all 0.0438
_refine_ls_R_factor_gt 0.0380
_refine_ls_shift/su_max 0.001
_refine_ls_shift/su_mean 0.000
_refine_ls_structure_factor_coef Fsqd
_refine_ls_weighting_details 'calc w=1/[\s^2^(Fo^2^)+(0.0144P)^2^+6.4132P] where P=(Fo^2^+2Fc^2^)/3'
_refine_ls_weighting_scheme calc
_refine_ls_wR_factor_gt 0.0943
_refine_ls_wR_factor_ref 0.1035
_reflns_number_gt 2078
_reflns_number_total 2261
_reflns_threshold_expression >2sigma(I)
_cod_data_source_file c2ce25082a.txt
_cod_data_source_block 1
_cod_depositor_comments
;
The following automatic conversions were performed:

'_symmetry_cell_setting' value 'Monoclinic' changed to 'monoclinic'
according to /home/saulius/struct/CIF-dictionaries/cif_core.dic
dictionary named 'cif_core.dic' version 2.4.1 from 2010-06-29.

Automatic conversion script
Id: cif_fix_values 1715 2011-07-08 13:25:40Z adriana 
;
_cod_original_sg_symbol_Hall '-C 2yc '
_cod_original_sg_symbol_H-M C2/c
_cod_original_formula_sum 'C12 H40 Ge2 N8 S6 '
_cod_database_code 7207866

loop_
_symmetry_equiv_pos_as_xyz
'x, y, z'
'-x, y, -z+1/2'
'x+1/2, y+1/2, z'
'-x+1/2, y+1/2, -z+1/2'
'-x, -y, -z'
'x, -y, z-1/2'
'-x+1/2, -y+1/2, -z'
'x+1/2, -y+1/2, z-1/2'

loop_
_atom_site_label
_atom_site_type_symbol
_atom_site_fract_x
_atom_site_fract_y
_atom_site_fract_z
_atom_site_U_iso_or_equiv
_atom_site_adp_type
_atom_site_occupancy
_atom_site_symmetry_multiplicity
_atom_site_calc_flag
_atom_site_refinement_flags
Ge1 Ge 0.546039(18) 0.40952(4) 0.47821(3) 0.02105(17) Uani 1 1 d .
S1 S 0.51719(5) 0.17937(11) 0.38135(7) 0.0281(3) Uani 1 1 d .
S2 S 0.47598(5) 0.64361(11) 0.40815(7) 0.0248(3) Uani 1 1 d .
S3 S 0.64073(5) 0.50241(12) 0.53777(8) 0.0330(3) Uani 1 1 d .
N1 N 0.9178(2) 0.6792(5) 0.6836(3) 0.0367(9) Uani 1 1 d .
N2 N 0.90037(19) 0.0681(4) 0.6959(3) 0.0321(8) Uani 1 1 d D
N3 N 0.83082(17) 0.4023(3) 0.7062(3) 0.0262(8) Uani 1 1 d .
N4 N 0.90666(19) 0.4051(4) 0.9261(3) 0.0299(8) Uani 1 1 d .
C1 C 0.8555(2) 0.6099(5) 0.6109(3) 0.0355(11) Uani 1 1 d .
H1A H 0.8598 0.4967 0.5846 0.043 Uiso 1 1 calc R
H1B H 0.8344 0.6979 0.5592 0.043 Uiso 1 1 calc R
C2 C 0.8160(2) 0.5761(5) 0.6533(4) 0.0361(11) Uani 1 1 d .
H2C H 0.8225 0.6760 0.6962 0.043 Uiso 1 1 calc R
H2D H 0.7720 0.5759 0.6020 0.043 Uiso 1 1 calc R
C3 C 0.8373(2) 0.0698(5) 0.6813(4) 0.0336(10) Uani 1 1 d .
H3A H 0.8414 0.0498 0.7422 0.040 Uiso 1 1 calc R
H3B H 0.8126 -0.0297 0.6389 0.040 Uiso 1 1 calc R
C4 C 0.8030(2) 0.2489(5) 0.6388(3) 0.0324(9) Uani 1 1 d .
H4D H 0.8038 0.2767 0.5822 0.039 Uiso 1 1 calc R
H4E H 0.7595 0.2351 0.6190 0.039 Uiso 1 1 calc R
C5 C 0.8478(2) 0.5059(5) 0.8613(3) 0.0332(10) Uani 1 1 d .
H5A H 0.8579 0.6250 0.8474 0.040 Uiso 1 1 calc R
H5B H 0.8252 0.5245 0.8929 0.040 Uiso 1 1 calc R
C6 C 0.8064(2) 0.4032(5) 0.7687(3) 0.0302(9) Uani 1 1 d .
H6A H 0.8019 0.2779 0.7834 0.036 Uiso 1 1 calc R
H6B H 0.7649 0.4584 0.7346 0.036 Uiso 1 1 calc R
H4C H 0.930(2) 0.463(6) 0.981(4) 0.028(11) Uiso 1 1 d .
H4B H 0.928(2) 0.391(5) 0.900(4) 0.038(12) Uiso 1 1 d .
H2G H 0.899(3) 0.103(6) 0.643(3) 0.052(15) Uiso 1 1 d D
H4A H 0.895(2) 0.297(6) 0.936(3) 0.040(12) Uiso 1 1 d .
H2F H 0.925(2) 0.148(5) 0.743(3) 0.045(13) Uiso 1 1 d D
H2E H 0.916(2) -0.048(4) 0.712(4) 0.056(15) Uiso 1 1 d D
H1J H 0.932(3) 0.604(8) 0.726(5) 0.07(2) Uiso 1 1 d .
H1G H 0.938(3) 0.684(7) 0.663(4) 0.059(17) Uiso 1 1 d .

loop_
_atom_site_aniso_label
_atom_site_aniso_U_11
_atom_site_aniso_U_22
_atom_site_aniso_U_33
_atom_site_aniso_U_23
_atom_site_aniso_U_13
_atom_site_aniso_U_12
Ge1 0.0233(3) 0.0202(2) 0.0222(3) 0.00063(13) 0.0140(3) 0.00108(13)
S1 0.0353(7) 0.0244(4) 0.0268(6) -0.0041(4) 0.0182(6) 0.0009(4)
S2 0.0324(6) 0.0231(4) 0.0222(6) 0.0046(3) 0.0169(5) 0.0045(4)
S3 0.0246(6) 0.0349(5) 0.0404(7) 0.0004(4) 0.0180(6) -0.0021(4)
N1 0.037(3) 0.0382(19) 0.038(3) -0.0027(17) 0.022(2) 0.0001(17)
N2 0.039(3) 0.0307(17) 0.030(2) 0.0020(15) 0.021(2) 0.0010(15)
N3 0.028(2) 0.0205(14) 0.028(2) 0.0006(12) 0.0135(19) 0.0003(12)
N4 0.030(2) 0.0291(17) 0.027(2) -0.0027(14) 0.013(2) -0.0006(14)
C1 0.047(3) 0.0304(18) 0.033(3) 0.0031(16) 0.024(3) 0.0002(18)
C2 0.042(3) 0.0242(18) 0.048(3) 0.0077(17) 0.028(3) 0.0069(16)
C3 0.036(3) 0.0239(17) 0.043(3) -0.0025(16) 0.022(3) -0.0024(16)
C4 0.035(3) 0.0264(17) 0.033(3) -0.0022(16) 0.016(2) -0.0022(16)
C5 0.035(3) 0.0292(18) 0.034(3) 0.0015(16) 0.017(2) 0.0108(17)
C6 0.030(3) 0.0303(18) 0.030(3) 0.0020(15) 0.016(2) -0.0003(16)

loop_
_atom_type_symbol
_atom_type_description
_atom_type_scat_dispersion_real
_atom_type_scat_dispersion_imag
_atom_type_scat_source
C C 0.0033 0.0016 'International Tables Vol C Tables 4.2.6.8 and 6.1.1.4'
H H 0.0000 0.0000 'International Tables Vol C Tables 4.2.6.8 and 6.1.1.4'
N N 0.0061 0.0033 'International Tables Vol C Tables 4.2.6.8 and 6.1.1.4'
S S 0.1246 0.1234 'International Tables Vol C Tables 4.2.6.8 and 6.1.1.4'
Ge Ge 0.1547 1.8001 'International Tables Vol C Tables 4.2.6.8 and 6.1.1.4'
Eu Eu -0.1578 3.6682 'International Tables Vol C Tables 4.2.6.8 and 6.1.1.4'

loop_
_geom_angle_atom_site_label_1
_geom_angle_atom_site_label_2
_geom_angle_atom_site_label_3
_geom_angle
_geom_angle_site_symmetry_1
_geom_angle_site_symmetry_3
S3 Ge1 S1 115.69(4) . .
S3 Ge1 S2 112.54(5) . 5_666
S1 Ge1 S2 110.38(4) . 5_666
S3 Ge1 S2 111.30(4) . .
S1 Ge1 S2 110.33(5) . .
S2 Ge1 S2 94.67(4) 5_666 .
Ge1 S2 Ge1 85.33(4) 5_666 .
C1 N1 H1J 105(5) . .
C1 N1 H1G 110(4) . .
H1J N1 H1G 110(6) . .
C3 N2 H2G 112(4) . .
C3 N2 H2F 108(3) . .
H2G N2 H2F 108(4) . .
C3 N2 H2E 108(3) . .
H2G N2 H2E 110(4) . .
H2F N2 H2E 112(5) . .
C6 N3 C4 109.4(3) . .
C6 N3 C2 110.5(3) . .
C4 N3 C2 109.9(3) . .
C5 N4 H4C 111(3) . .
C5 N4 H4B 111(3) . .
H4C N4 H4B 109(4) . .
C5 N4 H4A 105(3) . .
H4C N4 H4A 110(4) . .
H4B N4 H4A 111(4) . .
N1 C1 C2 111.0(4) . .
N1 C1 H1A 109.4 . .
C2 C1 H1A 109.4 . .
N1 C1 H1B 109.4 . .
C2 C1 H1B 109.4 . .
H1A C1 H1B 108.0 . .
N3 C2 C1 113.4(3) . .
N3 C2 H2C 108.9 . .
C1 C2 H2C 108.9 . .
N3 C2 H2D 108.9 . .
C1 C2 H2D 108.9 . .
H2C C2 H2D 107.7 . .
N2 C3 C4 112.2(3) . .
N2 C3 H3A 109.2 . .
C4 C3 H3A 109.2 . .
N2 C3 H3B 109.2 . .
C4 C3 H3B 109.2 . .
H3A C3 H3B 107.9 . .
N3 C4 C3 112.8(4) . .
N3 C4 H4D 109.0 . .
C3 C4 H4D 109.0 . .
N3 C4 H4E 109.0 . .
C3 C4 H4E 109.0 . .
H4D C4 H4E 107.8 . .
N4 C5 C6 111.4(3) . .
N4 C5 H5A 109.3 . .
C6 C5 H5A 109.3 . .
N4 C5 H5B 109.3 . .
C6 C5 H5B 109.3 . .
H5A C5 H5B 108.0 . .
N3 C6 C5 113.3(3) . .
N3 C6 H6A 108.9 . .
C5 C6 H6A 108.9 . .
N3 C6 H6B 108.9 . .
C5 C6 H6B 108.9 . .
H6A C6 H6B 107.7 . .

loop_
_geom_bond_atom_site_label_1
_geom_bond_atom_site_label_2
_geom_bond_distance
_geom_bond_site_symmetry_2
Ge1 S3 2.1477(13) .
Ge1 S1 2.1638(11) .
Ge1 S2 2.2678(10) 5_666
Ge1 S2 2.2796(11) .
S2 Ge1 2.2678(10) 5_666
N1 C1 1.464(6) .
N1 H1J 0.81(7) .
N1 H1G 0.76(6) .
N2 C3 1.478(6) .
N2 H2G 0.889(19) .
N2 H2F 0.90(2) .
N2 H2E 0.911(19) .
N3 C6 1.465(5) .
N3 C4 1.469(5) .
N3 C2 1.474(4) .
N4 C5 1.479(6) .
N4 H4C 0.89(5) .
N4 H4B 0.87(5) .
N4 H4A 0.90(5) .
C1 C2 1.517(5) .
C1 H1A 0.9700 .
C1 H1B 0.9700 .
C2 H2C 0.9700 .
C2 H2D 0.9700 .
C3 C4 1.517(5) .
C3 H3A 0.9700 .
C3 H3B 0.9700 .
C4 H4D 0.9700 .
C4 H4E 0.9700 .
C5 C6 1.512(6) .
C5 H5A 0.9700 .
C5 H5B 0.9700 .
C6 H6A 0.9700 .
C6 H6B 0.9700 .

loop_
_geom_hbond_atom_site_label_D
_geom_hbond_atom_site_label_H
_geom_hbond_atom_site_label_A
_geom_hbond_distance_DH
_geom_hbond_distance_HA
_geom_hbond_distance_DA
_geom_hbond_angle_DHA
_geom_hbond_site_symmetry_A
N4 H4C S1 0.89(5) 2.49(5) 3.361(4) 169(4) 4_656
N4 H4B S1 0.87(5) 2.48(5) 3.311(4) 160(4) 8_556
N2 H2G S3 0.889(19) 2.71(3) 3.467(4) 143(4) 7_656
N2 H2G S1 0.889(19) 2.85(4) 3.502(3) 131(4) 7_656
N4 H4A S3 0.90(5) 2.46(5) 3.352(4) 179(4) 4_646
N2 H2F S1 0.90(2) 2.56(2) 3.434(4) 165(4) 8_556
N2 H2E N1 0.911(19) 2.06(3) 2.902(5) 153(5) 1_545
N2 H2E S2 0.911(19) 2.83(5) 3.345(4) 117(4) 8_556

loop_
_geom_torsion_atom_site_label_1
_geom_torsion_atom_site_label_2
_geom_torsion_atom_site_label_3
_geom_torsion_atom_site_label_4
_geom_torsion
_geom_torsion_site_symmetry_1
_geom_torsion_site_symmetry_4
S3 Ge1 S2 Ge1 -116.40(4) . 5_666
S1 Ge1 S2 Ge1 113.76(4) . 5_666
S2 Ge1 S2 Ge1 0.0 5_666 5_666
C6 N3 C2 C1 162.6(4) . .
C4 N3 C2 C1 -76.6(5) . .
N1 C1 C2 N3 -79.9(4) . .
C6 N3 C4 C3 -83.3(4) . .
C2 N3 C4 C3 155.2(3) . .
N2 C3 C4 N3 -69.8(4) . .
C4 N3 C6 C5 158.7(3) . .
C2 N3 C6 C5 -80.2(4) . .
N4 C5 C6 N3 -71.3(4) . .
